data_4316489
loop_
_publ_author_name
'Malte Behrens'
'Marie-Eve Ordolff'
'Christian N\"ather'
'Wolfgang Bensch'
'Klaus-Dieter Becker'
'Catherine Guillot-Deudon'
'Alain Lafond'
'Jason A. Cody'

_publ_section_title
;
 New Three-Dimensional Thiostannates Composed of Linked Cu8S12 Clusters
 and the First Example of a Mixed-Metal Cu7SnS12 Cluster
;
_journal_name_full 'Inorganic Chemistry'
_journal_page_first 8305
_journal_page_last 8309
_journal_paper_doi 10.1021/ic100688z
_journal_volume 49
_journal_year 2010
_chemical_formula_sum 'C6 H21 Cu7 N4 S12 Sn4'
_chemical_formula_weight 1453.53
_chemical_name_systematic
; 
 ? 
;
_space_group_IT_number 161
_symmetry_cell_setting trigonal
_symmetry_space_group_name_Hall 'R 3 -2"c'
_symmetry_space_group_name_H-M 'R 3 c :H'
_atom_sites_solution_hydrogens geom
_atom_sites_solution_primary direct
_atom_sites_solution_secondary difmap
_audit_creation_method SHELXL-97
_cell_angle_alpha 90.00
_cell_angle_beta 90.00
_cell_angle_gamma 120.00
_cell_formula_units_Z 6
_cell_length_a 13.1059(6)
_cell_length_b 13.1059(6)
_cell_length_c 29.3468(17)
_cell_measurement_reflns_used 8000
_cell_measurement_temperature 293(2)
_cell_measurement_theta_max 25
_cell_measurement_theta_min 16.5
_cell_volume 4365.4(4)
_computing_cell_refinement 'STOE IPDS-1 program package'
_computing_data_collection 'STOE IPDS-1 program package'
_computing_data_reduction 'STOE IPDS-1 program package'
_computing_structure_refinement 'SHELXL-97 (Sheldrick, 2008)'
_computing_structure_solution 'SHELXS-97 (Sheldrick, 2008)'
_diffrn_ambient_temperature 293(2)
_diffrn_measured_fraction_theta_full 0.992
_diffrn_measured_fraction_theta_max 0.992
_diffrn_measurement_device_type 'STOE IPDS-1'
_diffrn_measurement_method 'Phi scans'
_diffrn_radiation_monochromator graphite
_diffrn_radiation_source 'fine-focus sealed tube'
_diffrn_radiation_type MoK\a
_diffrn_radiation_wavelength 0.71073
_diffrn_reflns_av_R_equivalents 0.0484
_diffrn_reflns_av_sigmaI/netI 0.0227
_diffrn_reflns_limit_h_max 17
_diffrn_reflns_limit_h_min -17
_diffrn_reflns_limit_k_max 15
_diffrn_reflns_limit_k_min -15
_diffrn_reflns_limit_l_max 38
_diffrn_reflns_limit_l_min -38
_diffrn_reflns_number 13151
_diffrn_reflns_theta_full 28.11
_diffrn_reflns_theta_max 28.11
_diffrn_reflns_theta_min 3.11
_diffrn_standards_decay_% none
_diffrn_standards_interval_time 0
_diffrn_standards_number 0
_exptl_absorpt_coefficient_mu 9.242
_exptl_absorpt_correction_T_max 0.451
_exptl_absorpt_correction_T_min 0.348
_exptl_absorpt_correction_type numerical
_exptl_absorpt_process_details 'X-Red and X-Shape (STOE & CIE)'
_exptl_crystal_colour colorless
_exptl_crystal_density_diffrn 3.317
_exptl_crystal_density_method 'not measured'
_exptl_crystal_description block
_exptl_crystal_F_000 4080
_exptl_crystal_size_max 0.12
_exptl_crystal_size_mid 0.10
_exptl_crystal_size_min 0.08
_refine_diff_density_max 1.200
_refine_diff_density_min -1.242
_refine_diff_density_rms 0.262
_refine_ls_abs_structure_details 'Flack H D (1983), Acta Cryst. A39, 876-881'
_refine_ls_abs_structure_Flack 0.00(10)
_refine_ls_extinction_coef 0.00033(4)
_refine_ls_extinction_expression Fc^*^=kFc[1+0.001xFc^2^\l^3^/sin(2\q)]^-1/4^
_refine_ls_extinction_method SHELXL
_refine_ls_goodness_of_fit_ref 1.127
_refine_ls_hydrogen_treatment constr
_refine_ls_matrix_type full
_refine_ls_number_parameters 116
_refine_ls_number_reflns 2360
_refine_ls_number_restraints 1
_refine_ls_restrained_S_all 1.127
_refine_ls_R_factor_all 0.0457
_refine_ls_R_factor_gt 0.0441
_refine_ls_shift/su_max 0.001
_refine_ls_shift/su_mean 0.000
_refine_ls_structure_factor_coef Fsqd
_refine_ls_weighting_details 'calc w=1/[\s^2^(Fo^2^)+(0.0608P)^2^+160.3965P] where P=(Fo^2^+2Fc^2^)/3'
_refine_ls_weighting_scheme calc
_refine_ls_wR_factor_gt 0.1147
_refine_ls_wR_factor_ref 0.1161
_reflns_number_gt 2263
_reflns_number_total 2360
_reflns_threshold_expression >2sigma(I)
_cod_data_source_file ic100688z_si_002_3.cif
_cod_data_source_block mb189
_cod_original_sg_symbol_H-M 'R 3 c'
_cod_database_code 4316489

loop_
_symmetry_equiv_pos_as_xyz
'x, y, z'
'-y, x-y, z'
'-x+y, -x, z'
'-y, -x, z+1/2'
'-x+y, y, z+1/2'
'x, x-y, z+1/2'
'x+2/3, y+1/3, z+1/3'
'-y+2/3, x-y+1/3, z+1/3'
'-x+y+2/3, -x+1/3, z+1/3'
'-y+2/3, -x+1/3, z+5/6'
'-x+y+2/3, y+1/3, z+5/6'
'x+2/3, x-y+1/3, z+5/6'
'x+1/3, y+2/3, z+2/3'
'-y+1/3, x-y+2/3, z+2/3'
'-x+y+1/3, -x+2/3, z+2/3'
'-y+1/3, -x+2/3, z+7/6'
'-x+y+1/3, y+2/3, z+7/6'
'x+1/3, x-y+2/3, z+7/6'

loop_
_atom_site_label
_atom_site_type_symbol
_atom_site_fract_x
_atom_site_fract_y
_atom_site_fract_z
_atom_site_U_iso_or_equiv
_atom_site_adp_type
_atom_site_occupancy
_atom_site_symmetry_multiplicity
_atom_site_calc_flag
_atom_site_refinement_flags
_atom_site_disorder_assembly
_atom_site_disorder_group
Sn1 Sn 0.85527(5) 0.66622(7) 0.06826(3) 0.01423(17) Uani 1 1 d . . .
Cu1 Cu 1.12453(14) 0.90271(13) 0.11839(5) 0.0289(3) Uani 1 1 d . . .
Sn2 Sn 0.6667 0.3333 0.03152(6) 0.0167(3) Uani 0.75 3 d SP . .
Cu2 Cu 0.6667 0.3333 0.0840(4) 0.034(2) Uani 0.25 3 d SP . .
Sn3 Sn 0.6237(8) 0.3981(8) 0.0024(3) 0.0219(17) Uani 0.08 1 d P . .
Cu3 Cu 0.90246(16) 0.42766(13) 0.01622(5) 0.0252(4) Uani 0.92 1 d P . .
Sn4 Sn 1.0000 1.0000 0.103(3) 0.007(12) Uiso 0.01 3 d SP . .
Cu4 Cu 1.0000 1.0000 0.06159(10) 0.0260(5) Uani 0.99 3 d SP . .
S1 S 0.6661(2) 0.4956(2) 0.08528(9) 0.0183(5) Uani 1 1 d . . .
S2 S 0.9370(2) 0.6123(3) 0.00579(9) 0.0180(5) Uani 1 1 d . . .
S3 S 0.9910(2) 0.7096(3) 0.12968(9) 0.0175(5) Uani 1 1 d . . .
S4 S 0.8297(2) 0.8306(2) 0.05092(9) 0.0171(5) Uani 1 1 d . . .
C1 C 1.2122(9) 0.5967(10) 0.0472(4) 0.027(2) Uani 1 1 d . . .
H1C1 H 1.2108 0.5706 0.0161 0.032 Uiso 1 1 calc R . .
H2C1 H 1.1754 0.6451 0.0474 0.032 Uiso 1 1 calc R . .
C2 C 1.1433(10) 0.4916(9) 0.0771(4) 0.030(3) Uani 1 1 d . . .
H1C2 H 1.0740 0.4334 0.0609 0.037 Uiso 1 1 calc R . .
H2C2 H 1.1911 0.4565 0.0846 0.037 Uiso 1 1 calc R . .
N1 N 1.3333 0.6667 0.0622(5) 0.014(2) Uani 1 3 d S . .
N2 N 1.1069(9) 0.5254(8) 0.1195(3) 0.030(2) Uani 1 1 d . . .
H1N2 H 1.0681 0.4623 0.1372 0.045 Uiso 1 1 calc R . .
H2N2 H 1.0603 0.5545 0.1127 0.045 Uiso 1 1 calc R . .
H3N2 H 1.1704 0.5797 0.1341 0.045 Uiso 1 1 calc R . .

loop_
_atom_site_aniso_label
_atom_site_aniso_U_11
_atom_site_aniso_U_22
_atom_site_aniso_U_33
_atom_site_aniso_U_23
_atom_site_aniso_U_13
_atom_site_aniso_U_12
Sn1 0.0146(3) 0.0117(3) 0.0159(3) -0.00162(16) -0.0013(3) 0.0061(3)
Cu1 0.0253(8) 0.0265(8) 0.0295(7) 0.0049(6) -0.0013(6) 0.0090(6)
Sn2 0.0147(4) 0.0147(4) 0.0207(7) 0.000 0.000 0.00737(19)
Cu2 0.027(3) 0.027(3) 0.047(6) 0.000 0.000 0.0134(15)
Sn3 0.017(4) 0.026(4) 0.019(4) 0.006(3) 0.000(3) 0.008(3)
Cu3 0.0311(8) 0.0226(8) 0.0245(7) -0.0001(6) 0.0020(6) 0.0155(6)
Cu4 0.0198(6) 0.0198(6) 0.0383(13) 0.000 0.000 0.0099(3)
S1 0.0161(11) 0.0166(11) 0.0197(12) 0.0019(9) -0.0010(9) 0.0063(10)
S2 0.0190(11) 0.0187(11) 0.0175(12) -0.0004(9) 0.0024(9) 0.0104(10)
S3 0.0156(11) 0.0181(11) 0.0179(12) -0.0007(9) -0.0021(9) 0.0078(10)
S4 0.0177(12) 0.0140(11) 0.0202(12) 0.0003(9) -0.0036(9) 0.0083(9)
C1 0.018(5) 0.035(6) 0.029(5) 0.007(4) -0.004(4) 0.014(5)
C2 0.031(5) 0.016(5) 0.051(8) 0.004(4) -0.001(5) 0.017(4)
N1 0.013(3) 0.013(3) 0.015(7) 0.000 0.000 0.0066(16)
N2 0.030(5) 0.017(4) 0.033(5) 0.007(4) 0.001(4) 0.004(4)

loop_
_atom_type_symbol
_atom_type_description
_atom_type_scat_dispersion_real
_atom_type_scat_dispersion_imag
_atom_type_scat_source
C C 0.0033 0.0016 'International Tables Vol C Tables 4.2.6.8 and 6.1.1.4'
H H 0.0000 0.0000 'International Tables Vol C Tables 4.2.6.8 and 6.1.1.4'
N N 0.0061 0.0033 'International Tables Vol C Tables 4.2.6.8 and 6.1.1.4'
S S 0.1246 0.1234 'International Tables Vol C Tables 4.2.6.8 and 6.1.1.4'
Cu Cu 0.3201 1.2651 'International Tables Vol C Tables 4.2.6.8 and 6.1.1.4'
Sn Sn -0.6537 1.4246 'International Tables Vol C Tables 4.2.6.8 and 6.1.1.4'

loop_
_geom_angle_atom_site_label_1
_geom_angle_atom_site_label_2
_geom_angle_atom_site_label_3
_geom_angle
_geom_angle_site_symmetry_1
_geom_angle_site_symmetry_3
_geom_angle_publ_flag
S3 Sn1 S4 111.60(9) . . ?
S3 Sn1 S2 104.90(7) . . ?
S4 Sn1 S2 112.71(10) . . ?
S3 Sn1 S1 111.15(10) . . ?
S4 Sn1 S1 109.63(7) . . ?
S2 Sn1 S1 106.70(10) . . ?
S4 Cu1 S3 126.21(12) 2_765 . ?
S4 Cu1 S2 113.77(11) 2_765 18_554 ?
S3 Cu1 S2 116.42(14) . 18_554 ?
S4 Cu1 Sn4 67.5(15) 2_765 . ?
S3 Cu1 Sn4 104.7(2) . . ?
S2 Cu1 Sn4 116.6(12) 18_554 . ?
S4 Cu1 Sn3 120.5(2) 2_765 18_554 ?
S3 Cu1 Sn3 72.4(2) . 18_554 ?
S2 Cu1 Sn3 95.6(2) 18_554 18_554 ?
Sn4 Cu1 Sn3 53.0(14) . 18_554 ?
S4 Cu1 Sn3 98.28(19) 2_765 17_654 ?
S3 Cu1 Sn3 118.5(2) . 17_654 ?
S2 Cu1 Sn3 66.1(2) 18_554 17_654 ?
Sn4 Cu1 Sn3 52.0(14) . 17_654 ?
Sn3 Cu1 Sn3 47.5(4) 18_554 17_654 ?
S4 Cu1 Cu4 47.68(8) 2_765 . ?
S3 Cu1 Cu4 105.83(9) . . ?
S2 Cu1 Cu4 130.83(10) 18_554 . ?
Sn4 Cu1 Cu4 23.1(17) . . ?
Sn3 Cu1 Cu4 73.6(2) 18_554 . ?
Sn3 Cu1 Cu4 72.40(18) 17_654 . ?
Sn3 Sn2 Sn3 90.7(5) 2_655 3_665 ?
Sn3 Sn2 Sn3 90.7(5) 2_655 . ?
Sn3 Sn2 Sn3 90.7(5) 3_665 . ?
Sn3 Sn2 Cu2 124.8(3) 2_655 . ?
Sn3 Sn2 Cu2 124.8(3) 3_665 . ?
Sn3 Sn2 Cu2 124.8(3) . . ?
Sn3 Sn2 S1 114.7(3) 2_655 3_665 ?
Sn3 Sn2 S1 74.5(3) 3_665 3_665 ?
Sn3 Sn2 S1 150.2(3) . 3_665 ?
Cu2 Sn2 S1 53.48(6) . 3_665 ?
Sn3 Sn2 S1 74.5(3) 2_655 2_655 ?
Sn3 Sn2 S1 150.2(3) 3_665 2_655 ?
Sn3 Sn2 S1 114.7(3) . 2_655 ?
Cu2 Sn2 S1 53.48(6) . 2_655 ?
S1 Sn2 S1 88.21(9) 3_665 2_655 ?
Sn3 Sn2 S1 150.2(3) 2_655 . ?
Sn3 Sn2 S1 114.7(3) 3_665 . ?
Sn3 Sn2 S1 74.5(3) . . ?
Cu2 Sn2 S1 53.48(6) . . ?
S1 Sn2 S1 88.21(9) 3_665 . ?
S1 Sn2 S1 88.21(9) 2_655 . ?
Sn3 Sn2 Cu3 25.3(3) 2_655 3_665 ?
Sn3 Sn2 Cu3 108.1(3) 3_665 3_665 ?
Sn3 Sn2 Cu3 108.2(3) . 3_665 ?
Cu2 Sn2 Cu3 99.46(5) . 3_665 ?
S1 Sn2 Cu3 101.02(7) 3_665 3_665 ?
S1 Sn2 Cu3 50.91(7) 2_655 3_665 ?
S1 Sn2 Cu3 137.13(8) . 3_665 ?
Sn3 Sn2 Cu3 108.2(3) 2_655 . ?
Sn3 Sn2 Cu3 25.3(3) 3_665 . ?
Sn3 Sn2 Cu3 108.1(3) . . ?
Cu2 Sn2 Cu3 99.46(5) . . ?
S1 Sn2 Cu3 50.91(7) 3_665 . ?
S1 Sn2 Cu3 137.13(8) 2_655 . ?
S1 Sn2 Cu3 101.02(7) . . ?
Cu3 Sn2 Cu3 117.35(3) 3_665 . ?
Sn3 Sn2 Cu3 108.1(3) 2_655 2_655 ?
Sn3 Sn2 Cu3 108.2(3) 3_665 2_655 ?
Sn3 Sn2 Cu3 25.3(3) . 2_655 ?
Cu2 Sn2 Cu3 99.46(5) . 2_655 ?
S1 Sn2 Cu3 137.13(8) 3_665 2_655 ?
S1 Sn2 Cu3 101.02(7) 2_655 2_655 ?
S1 Sn2 Cu3 50.91(7) . 2_655 ?
Cu3 Sn2 Cu3 117.35(3) 3_665 2_655 ?
Cu3 Sn2 Cu3 117.35(3) . 2_655 ?
Sn3 Sn2 Sn4 55.2(3) 2_655 10_664 ?
Sn3 Sn2 Sn4 55.2(3) 3_665 10_664 ?
Sn3 Sn2 Sn4 55.2(3) . 10_664 ?
Cu2 Sn2 Sn4 179.999(1) . 10_664 ?
S1 Sn2 Sn4 126.52(7) 3_665 10_664 ?
S1 Sn2 Sn4 126.52(6) 2_655 10_664 ?
S1 Sn2 Sn4 126.52(6) . 10_664 ?
Cu3 Sn2 Sn4 80.54(5) 3_665 10_664 ?
Cu3 Sn2 Sn4 80.54(5) . 10_664 ?
Cu3 Sn2 Sn4 80.53(5) 2_655 10_664 ?
Sn2 Cu2 S1 91.0(4) . 3_665 ?
Sn2 Cu2 S1 91.0(4) . 2_655 ?
S1 Cu2 S1 119.97(2) 3_665 2_655 ?
Sn2 Cu2 S1 91.0(4) . . ?
S1 Cu2 S1 119.97(2) 3_665 . ?
S1 Cu2 S1 119.97(2) 2_655 . ?
Sn2 Cu2 Sn3 27.2(2) . 2_655 ?
S1 Cu2 Sn3 94.0(4) 3_665 2_655 ?
S1 Cu2 Sn3 66.1(3) 2_655 2_655 ?
S1 Cu2 Sn3 112.4(5) . 2_655 ?
Sn2 Cu2 Sn3 27.2(2) . 3_665 ?
S1 Cu2 Sn3 66.1(3) 3_665 3_665 ?
S1 Cu2 Sn3 112.4(5) 2_655 3_665 ?
S1 Cu2 Sn3 94.0(4) . 3_665 ?
Sn3 Cu2 Sn3 46.6(4) 2_655 3_665 ?
Sn2 Cu2 Sn3 27.2(2) . . ?
S1 Cu2 Sn3 112.4(5) 3_665 . ?
S1 Cu2 Sn3 94.0(4) 2_655 . ?
S1 Cu2 Sn3 66.1(3) . . ?
Sn3 Cu2 Sn3 46.6(4) 2_655 . ?
Sn3 Cu2 Sn3 46.6(4) 3_665 . ?
Sn2 Sn3 Cu3 129.8(6) . 2_655 ?
Sn2 Sn3 Sn3 44.6(2) . 2_655 ?
Cu3 Sn3 Sn3 146.5(7) 2_655 2_655 ?
Sn2 Sn3 Sn3 44.6(2) . 3_665 ?
Cu3 Sn3 Sn3 146.7(7) 2_655 3_665 ?
Sn3 Sn3 Sn3 60.0 2_655 3_665 ?
Sn2 Sn3 Sn4 92.5(11) . 10_664 ?
Cu3 Sn3 Sn4 137.8(11) 2_655 10_664 ?
Sn3 Sn3 Sn4 62.5(8) 2_655 10_664 ?
Sn3 Sn3 Sn4 62.5(8) 3_665 10_664 ?
Sn2 Sn3 Cu1 111.5(4) . 12_454 ?
Cu3 Sn3 Cu1 96.1(4) 2_655 12_454 ?
Sn3 Sn3 Cu1 116.9(3) 2_655 12_454 ?
Sn3 Sn3 Cu1 68.5(4) 3_665 12_454 ?
Sn4 Sn3 Cu1 62.8(4) 10_664 12_454 ?
Sn2 Sn3 S1 72.8(3) . . ?
Cu3 Sn3 S1 59.7(3) 2_655 . ?
Sn3 Sn3 S1 113.10(19) 2_655 . ?
Sn3 Sn3 S1 94.5(3) 3_665 . ?
Sn4 Sn3 S1 156.1(7) 10_664 . ?
Cu1 Sn3 S1 104.5(3) 12_454 . ?
Sn2 Sn3 Cu1 107.1(5) . 11_544 ?
Cu3 Sn3 Cu1 99.8(4) 2_655 11_544 ?
Sn3 Sn3 Cu1 64.0(4) 2_655 11_544 ?
Sn3 Sn3 Cu1 113.2(4) 3_665 11_544 ?
Sn4 Sn3 Cu1 61.2(4) 10_664 11_544 ?
Cu1 Sn3 Cu1 111.5(3) 12_454 11_544 ?
S1 Sn3 Cu1 140.5(3) . 11_544 ?
Sn2 Sn3 Cu2 28.0(2) . . ?
Cu3 Sn3 Cu2 101.7(4) 2_655 . ?
Sn3 Sn3 Cu2 66.7(2) 2_655 . ?
Sn3 Sn3 Cu2 66.7(2) 3_665 . ?
Sn4 Sn3 Cu2 120.5(11) 10_664 . ?
Cu1 Sn3 Cu2 122.1(3) 12_454 . ?
S1 Sn3 Cu2 46.78(18) . . ?
Cu1 Sn3 Cu2 118.7(3) 11_544 . ?
Sn2 Sn3 S2 117.3(4) . 2_655 ?
Cu3 Sn3 S2 55.1(3) 2_655 2_655 ?
Sn3 Sn3 S2 95.6(5) 2_655 2_655 ?
Sn3 Sn3 S2 155.6(5) 3_665 2_655 ?
Sn4 Sn3 S2 110.0(6) 10_664 2_655 ?
Cu1 Sn3 S2 131.0(3) 12_454 2_655 ?
S1 Sn3 S2 93.6(3) . 2_655 ?
Cu1 Sn3 S2 50.11(17) 11_544 2_655 ?
Cu2 Sn3 S2 103.5(3) . 2_655 ?
Sn2 Sn3 S3 150.3(5) . 12_454 ?
Cu3 Sn3 S3 50.0(3) 2_655 12_454 ?
Sn3 Sn3 S3 156.33(17) 2_655 12_454 ?
Sn3 Sn3 S3 115.7(5) 3_665 12_454 ?
Sn4 Sn3 S3 94.4(9) 10_664 12_454 ?
Cu1 Sn3 S3 48.53(16) 12_454 12_454 ?
S1 Sn3 S3 90.1(3) . 12_454 ?
Cu1 Sn3 S3 101.5(3) 11_544 12_454 ?
Cu2 Sn3 S3 135.4(4) . 12_454 ?
S2 Sn3 S3 87.2(3) 2_655 12_454 ?
Sn3 Cu3 S3 98.7(3) 3_665 10_664 ?
Sn3 Cu3 S2 91.3(3) 3_665 . ?
S3 Cu3 S2 120.03(14) 10_664 . ?
Sn3 Cu3 S1 85.8(3) 3_665 3_665 ?
S3 Cu3 S1 119.78(11) 10_664 3_665 ?
S2 Cu3 S1 119.84(11) . 3_665 ?
Sn3 Cu3 Sn2 24.9(3) 3_665 . ?
S3 Cu3 Sn2 117.45(10) 10_664 . ?
S2 Cu3 Sn2 94.74(9) . . ?
S1 Cu3 Sn2 62.75(9) 3_665 . ?
Cu4 Sn4 Sn3 147.7(10) . 16_664 ?
Cu4 Sn4 Sn3 147.7(10) . 17_654 ?
Sn3 Sn4 Sn3 55.1(17) 16_664 17_654 ?
Cu4 Sn4 Sn3 147.7(10) . 18_554 ?
Sn3 Sn4 Sn3 55.1(17) 16_664 18_554 ?
Sn3 Sn4 Sn3 55.1(17) 17_654 18_554 ?
Cu4 Sn4 Cu1 100.4(17) . 3_675 ?
Sn3 Sn4 Cu1 64.2(11) 16_664 3_675 ?
Sn3 Sn4 Cu1 112(3) 17_654 3_675 ?
Sn3 Sn4 Cu1 66.8(11) 18_554 3_675 ?
Cu4 Sn4 Cu1 100.4(17) . 2_765 ?
Sn3 Sn4 Cu1 66.8(11) 16_664 2_765 ?
Sn3 Sn4 Cu1 64.2(11) 17_654 2_765 ?
Sn3 Sn4 Cu1 112(3) 18_554 2_765 ?
Cu1 Sn4 Cu1 116.8(10) 3_675 2_765 ?
Cu4 Sn4 Cu1 100.4(17) . . ?
Sn3 Sn4 Cu1 112(3) 16_664 . ?
Sn3 Sn4 Cu1 66.8(11) 17_654 . ?
Sn3 Sn4 Cu1 64.2(11) 18_554 . ?
Cu1 Sn4 Cu1 116.8(10) 3_675 . ?
Cu1 Sn4 Cu1 116.8(10) 2_765 . ?
Cu4 Sn4 S4 55.7(13) . . ?
Sn3 Sn4 S4 115.0(7) 16_664 . ?
Sn3 Sn4 S4 151.9(19) 17_654 . ?
Sn3 Sn4 S4 97.1(5) 18_554 . ?
Cu1 Sn4 S4 50.9(4) 3_675 . ?
Cu1 Sn4 S4 140.6(18) 2_765 . ?
Cu1 Sn4 S4 99.4(8) . . ?
Cu4 Sn4 S4 55.7(13) . 3_675 ?
Sn3 Sn4 S4 97.1(5) 16_664 3_675 ?
Sn3 Sn4 S4 115.0(7) 17_654 3_675 ?
Sn3 Sn4 S4 151.9(19) 18_554 3_675 ?
Cu1 Sn4 S4 99.4(8) 3_675 3_675 ?
Cu1 Sn4 S4 50.9(4) 2_765 3_675 ?
Cu1 Sn4 S4 140.6(18) . 3_675 ?
S4 Sn4 S4 91.4(19) . 3_675 ?
Cu4 Sn4 S4 55.7(13) . 2_765 ?
Sn3 Sn4 S4 151.9(19) 16_664 2_765 ?
Sn3 Sn4 S4 97.1(5) 17_654 2_765 ?
Sn3 Sn4 S4 115.0(7) 18_554 2_765 ?
Cu1 Sn4 S4 140.6(18) 3_675 2_765 ?
Cu1 Sn4 S4 99.4(8) 2_765 2_765 ?
Cu1 Sn4 S4 50.9(4) . 2_765 ?
S4 Sn4 S4 91.4(19) . 2_765 ?
S4 Sn4 S4 91.4(19) 3_675 2_765 ?
Cu4 Sn4 Sn2 180.0 . 16_664 ?
Sn3 Sn4 Sn2 32.3(10) 16_664 16_664 ?
Sn3 Sn4 Sn2 32.3(10) 17_654 16_664 ?
Sn3 Sn4 Sn2 32.3(10) 18_554 16_664 ?
Cu1 Sn4 Sn2 79.6(17) 3_675 16_664 ?
Cu1 Sn4 Sn2 79.6(17) 2_765 16_664 ?
Cu1 Sn4 Sn2 79.6(17) . 16_664 ?
S4 Sn4 Sn2 124.3(13) . 16_664 ?
S4 Sn4 Sn2 124.3(13) 3_675 16_664 ?
S4 Sn4 Sn2 124.3(13) 2_765 16_664 ?
Sn4 Cu4 S4 98.01(10) . . ?
Sn4 Cu4 S4 98.01(9) . 3_675 ?
S4 Cu4 S4 118.09(4) . 3_675 ?
Sn4 Cu4 S4 98.01(9) . 2_765 ?
S4 Cu4 S4 118.09(4) . 2_765 ?
S4 Cu4 S4 118.09(5) 3_675 2_765 ?
Sn4 Cu4 Cu1 56.56(5) . 2_765 ?
S4 Cu4 Cu1 139.40(10) . 2_765 ?
S4 Cu4 Cu1 48.10(8) 3_675 2_765 ?
S4 Cu4 Cu1 97.99(8) 2_765 2_765 ?
Sn4 Cu4 Cu1 56.56(5) . . ?
S4 Cu4 Cu1 97.99(8) . . ?
S4 Cu4 Cu1 139.40(10) 3_675 . ?
S4 Cu4 Cu1 48.10(8) 2_765 . ?
Cu1 Cu4 Cu1 92.55(7) 2_765 . ?
Sn4 Cu4 Cu1 56.56(6) . 3_675 ?
S4 Cu4 Cu1 48.10(8) . 3_675 ?
S4 Cu4 Cu1 97.99(8) 3_675 3_675 ?
S4 Cu4 Cu1 139.40(10) 2_765 3_675 ?
Cu1 Cu4 Cu1 92.55(7) 2_765 3_675 ?
Cu1 Cu4 Cu1 92.55(7) . 3_675 ?
Cu2 S1 Cu3 97.7(3) . 2_655 ?
Cu2 S1 Sn1 113.93(15) . . ?
Cu3 S1 Sn1 99.58(10) 2_655 . ?
Cu2 S1 Sn2 35.5(4) . . ?
Cu3 S1 Sn2 66.34(9) 2_655 . ?
Sn1 S1 Sn2 101.89(10) . . ?
Cu2 S1 Sn3 67.1(4) . . ?
Cu3 S1 Sn3 34.5(2) 2_655 . ?
Sn1 S1 Sn3 97.2(2) . . ?
Sn2 S1 Sn3 32.7(2) . . ?
Cu3 S2 Cu1 93.21(12) . 12_454 ?
Cu3 S2 Sn1 109.48(12) . . ?
Cu1 S2 Sn1 101.68(11) 12_454 . ?
Cu3 S2 Sn3 33.6(2) . 3_665 ?
Cu1 S2 Sn3 63.8(2) 12_454 3_665 ?
Sn1 S2 Sn3 98.64(19) . 3_665 ?
Cu3 S3 Cu1 88.58(11) 16_664 . ?
Cu3 S3 Sn1 99.84(11) 16_664 . ?
Cu1 S3 Sn1 102.85(11) . . ?
Cu3 S3 Sn3 31.32(18) 16_664 18_554 ?
Cu1 S3 Sn3 59.09(19) . 18_554 ?
Sn1 S3 Sn3 95.41(19) . 18_554 ?
Cu4 S4 Cu1 84.23(11) . 3_675 ?
Cu4 S4 Sn1 110.04(11) . . ?
Cu1 S4 Sn1 104.00(11) 3_675 . ?
Cu4 S4 Sn4 26.3(13) . . ?
Cu1 S4 Sn4 61.6(11) 3_675 . ?
Sn1 S4 Sn4 101.0(5) . . ?
N1 C1 C2 111.7(9) . . ?
N1 C1 H1C1 109.3 . . ?
C2 C1 H1C1 109.3 . . ?
N1 C1 H2C1 109.3 . . ?
C2 C1 H2C1 109.3 . . ?
H1C1 C1 H2C1 107.9 . . ?
N2 C2 C1 110.8(9) . . ?
N2 C2 H1C2 109.5 . . ?
C1 C2 H1C2 109.5 . . ?
N2 C2 H2C2 109.5 . . ?
C1 C2 H2C2 109.5 . . ?
H1C2 C2 H2C2 108.1 . . ?
C1 N1 C1 111.2(6) 3_775 . ?
C1 N1 C1 111.2(6) 3_775 2_755 ?
C1 N1 C1 111.2(6) . 2_755 ?
C2 N2 H1N2 109.5 . . ?
C2 N2 H2N2 109.5 . . ?
H1N2 N2 H2N2 109.5 . . ?
C2 N2 H3N2 109.5 . . ?
H1N2 N2 H3N2 109.5 . . ?
H2N2 N2 H3N2 109.5 . . ?

loop_
_geom_bond_atom_site_label_1
_geom_bond_atom_site_label_2
_geom_bond_distance
_geom_bond_site_symmetry_2
_geom_bond_publ_flag
Sn1 S3 2.392(3) . ?
Sn1 S4 2.395(3) . ?
Sn1 S2 2.401(3) . ?
Sn1 S1 2.419(3) . ?
Cu1 S4 2.263(3) 2_765 ?
Cu1 S3 2.269(3) . ?
Cu1 S2 2.302(3) 18_554 ?
Cu1 Sn4 2.566(14) . ?
Cu1 Sn3 2.598(8) 18_554 ?
Cu1 Sn3 2.690(9) 17_654 ?
Cu1 Cu4 3.025(2) . ?
Sn2 Sn3 1.499(9) 2_655 ?
Sn2 Sn3 1.499(9) 3_665 ?
Sn2 Sn3 1.499(9) . ?
Sn2 Cu2 1.541(13) . ?
Sn2 S1 2.651(3) 3_665 ?
Sn2 S1 2.651(3) 2_655 ?
Sn2 S1 2.651(3) . ?
Sn2 Cu3 2.7313(18) 3_665 ?
Sn2 Cu3 2.7313(18) . ?
Sn2 Cu3 2.7313(18) 2_655 ?
Sn2 Sn4 2.80(7) 10_664 ?
Cu2 S1 2.131(3) 3_665 ?
Cu2 S1 2.131(3) 2_655 ?
Cu2 S1 2.131(3) . ?
Cu2 Sn3 2.694(14) 2_655 ?
Cu2 Sn3 2.694(14) 3_665 ?
Cu2 Sn3 2.694(14) . ?
Sn3 Cu3 1.518(10) 2_655 ?
Sn3 Sn3 2.133(16) 2_655 ?
Sn3 Sn3 2.133(16) 3_665 ?
Sn3 Sn4 2.31(6) 10_664 ?
Sn3 Cu1 2.598(8) 12_454 ?
Sn3 S1 2.673(9) . ?
Sn3 Cu1 2.690(9) 11_544 ?
Sn3 S2 2.743(9) 2_655 ?
Sn3 S3 2.886(9) 12_454 ?
Cu3 Sn3 1.518(10) 3_665 ?
Cu3 S3 2.236(3) 10_664 ?
Cu3 S2 2.249(3) . ?
Cu3 S1 2.314(3) 3_665 ?
Sn4 Cu4 1.20(8) . ?
Sn4 Sn3 2.31(6) 16_664 ?
Sn4 Sn3 2.31(6) 17_654 ?
Sn4 Sn3 2.31(6) 18_554 ?
Sn4 Cu1 2.566(14) 3_675 ?
Sn4 Cu1 2.566(14) 2_765 ?
Sn4 S4 2.69(4) . ?
Sn4 S4 2.69(4) 3_675 ?
Sn4 S4 2.69(4) 2_765 ?
Sn4 Sn2 2.80(7) 16_664 ?
Cu4 S4 2.248(3) . ?
Cu4 S4 2.248(3) 3_675 ?
Cu4 S4 2.248(3) 2_765 ?
Cu4 Cu1 3.025(2) 2_765 ?
Cu4 Cu1 3.025(2) 3_675 ?
S1 Cu3 2.314(3) 2_655 ?
S2 Cu1 2.302(3) 12_454 ?
S2 Sn3 2.743(9) 3_665 ?
S3 Cu3 2.236(3) 16_664 ?
S3 Sn3 2.886(9) 18_554 ?
S4 Cu1 2.263(3) 3_675 ?
C1 N1 1.449(10) . ?
C1 C2 1.496(15) . ?
C1 H1C1 0.9700 . ?
C1 H2C1 0.9700 . ?
C2 N2 1.477(14) . ?
C2 H1C2 0.9700 . ?
C2 H2C2 0.9700 . ?
N1 C1 1.449(10) 3_775 ?
N1 C1 1.449(10) 2_755 ?
N2 H1N2 0.8900 . ?
N2 H2N2 0.8900 . ?
N2 H3N2 0.8900 . ?
